data_1549173
loop_
_publ_author_name
'Ravichandran, K.'
'Ranjith, S.'
'Sankari, S.'
'Beemarao, M.'
'Ponnuswamy, M. N.'

_publ_section_title
;
 4-(4-Chlorophenyl)-1,2,3-selenadiazole
;
_journal_coeditor_code BV4014
_journal_issue 3
_journal_name_full IUCrData
_journal_page_first x180462
_journal_paper_doi 10.1107/S2414314618004625
_journal_volume 3
_journal_year 2018
_chemical_formula_iupac 'C8 H5 Cl N2 Se'
_chemical_formula_moiety 'C8 H5 Cl N2 Se'
_chemical_formula_sum 'C8 H5 Cl N2 Se'
_chemical_formula_weight 243.55
_chemical_name_systematic
;
4-(4-Chlorophenyl)-1,2,3-selenadiazole
;
_space_group_crystal_system monoclinic
_space_group_IT_number 14
_space_group_name_Hall '-P 2ybc'
_space_group_name_H-M_alt 'P 1 21/c 1'
_symmetry_space_group_name_Hall '-P 2ybc'
_symmetry_space_group_name_H-M 'P 1 21/c 1'
_atom_sites_solution_hydrogens geom
_audit_creation_method SHELXL-2018/1
_cell_angle_alpha 90
_cell_angle_beta 97.320(3)
_cell_angle_gamma 90
_cell_formula_units_Z 4
_cell_length_a 10.3353(9)
_cell_length_b 14.0058(12)
_cell_length_c 5.9540(4)
_cell_measurement_reflns_used 1286
_cell_measurement_temperature 296(2)
_cell_measurement_theta_max 26.61
_cell_measurement_theta_min 1.99
_cell_volume 854.84(12)
_computing_cell_refinement
;
<i>SAINT</i> (Bruker, 2008)
;
_computing_data_collection
;
<i>APEX2</i> (Bruker, 2008)
;
_computing_data_reduction
;
<i>SAINT</i> (Bruker, 2008)
;
_computing_molecular_graphics
;
<i>ORTEP-3 for Windows</i> (Farrugia, 1997)
;
_computing_publication_material
;
<i>SHELXL97</i> (Sheldrick, 2008) and
<i>PLATON</i> (Spek,
2009)
;
_computing_structure_refinement
;
SHELXL2018/1 (Sheldrick, 2015)
;
_computing_structure_solution
;
<i>SHELXS97</i> (Sheldrick, 2008)
;
_diffrn_ambient_temperature 296(2)
_diffrn_measured_fraction_theta_full 0.996
_diffrn_measured_fraction_theta_max 0.994
_diffrn_measurement_device_type 'Bruker SMART APEXII CCD'
_diffrn_measurement_method '\w and \f scans'
_diffrn_radiation_type MoK\a
_diffrn_radiation_wavelength 0.71073
_diffrn_reflns_av_R_equivalents 0.0416
_diffrn_reflns_limit_h_max 12
_diffrn_reflns_limit_h_min -13
_diffrn_reflns_limit_k_max 17
_diffrn_reflns_limit_k_min -17
_diffrn_reflns_limit_l_max 7
_diffrn_reflns_limit_l_min -6
_diffrn_reflns_number 11618
_diffrn_reflns_theta_full 25.242
_diffrn_reflns_theta_max 26.613
_diffrn_reflns_theta_min 1.987
_exptl_absorpt_coefficient_mu 4.643
_exptl_absorpt_correction_T_max 0.6539
_exptl_absorpt_correction_T_min 0.5427
_exptl_absorpt_correction_type multi-scan
_exptl_absorpt_process_details
;
(<i>SADABS</i>; Bruker, 2008)
;
_exptl_crystal_colour colorless
_exptl_crystal_density_diffrn 1.892
_exptl_crystal_description block
_exptl_crystal_F_000 472
_exptl_crystal_size_max 0.150
_exptl_crystal_size_mid 0.150
_exptl_crystal_size_min 0.100
_refine_diff_density_max 0.326
_refine_diff_density_min -0.393
_refine_ls_extinction_method none
_refine_ls_goodness_of_fit_ref 1.074
_refine_ls_hydrogen_treatment constr
_refine_ls_matrix_type full
_refine_ls_number_parameters 109
_refine_ls_number_reflns 1787
_refine_ls_number_restraints 0
_refine_ls_restrained_S_all 1.074
_refine_ls_R_factor_all 0.0702
_refine_ls_R_factor_gt 0.0400
_refine_ls_shift/su_max 0.000
_refine_ls_shift/su_mean 0.000
_refine_ls_structure_factor_coef Fsqd
_refine_ls_weighting_details 'w=1/[\s^2^(Fo^2^)+(0.0166P)^2^+1.3536P] where P=(Fo^2^+2Fc^2^)/3'
_refine_ls_weighting_scheme calc
_refine_ls_wR_factor_gt 0.0693
_refine_ls_wR_factor_ref 0.0785
_reflns_number_gt 1282
_reflns_number_total 1787
_reflns_threshold_expression 'I > 2\s(I)'
_cod_data_source_file bv4014sup1.cif
_cod_data_source_block I
_cod_database_code 1549173
_shelx_space_group_comment
;
The symmetry employed for this shelxl refinement is uniquely defined
by the following loop, which should always be used as a source of
symmetry information in preference to the above space-group names.
They are only intended as comments.
;
_shelx_estimated_absorpt_t_min 0.543
_shelx_estimated_absorpt_t_max 0.654

loop_
_space_group_symop_operation_xyz
'x, y, z'
'-x, y+1/2, -z+1/2'
'-x, -y, -z'
'x, -y-1/2, z-1/2'

loop_
_atom_site_type_symbol
_atom_site_label
_atom_site_fract_x
_atom_site_fract_y
_atom_site_fract_z
_atom_site_U_iso_or_equiv
_atom_site_adp_type
_atom_site_calc_flag
_atom_site_occupancy
C C4 0.4016(4) 0.3768(2) 0.3085(5) 0.0370(8) Uani d 1
C C5 0.2945(4) 0.3664(3) 0.4154(6) 0.0497(9) Uani d 1
H H5 0.297028 0.360609 0.571528 0.060 Uiso calc 1
C C6 0.5378(3) 0.3794(2) 0.4058(5) 0.0357(8) Uani d 1
C C7 0.6334(4) 0.4123(3) 0.2806(6) 0.0447(9) Uani d 1
H H7 0.608413 0.435267 0.134966 0.054 Uiso calc 1
C C8 0.7636(4) 0.4121(3) 0.3649(6) 0.0492(10) Uani d 1
H H8 0.826132 0.434318 0.278261 0.059 Uiso calc 1
C C9 0.7990(4) 0.3782(3) 0.5809(6) 0.0475(10) Uani d 1
C C10 0.7070(4) 0.3464(3) 0.7105(6) 0.0514(10) Uani d 1
H H10 0.732189 0.324180 0.856660 0.062 Uiso calc 1
C C11 0.5777(4) 0.3478(3) 0.6230(6) 0.0471(10) Uani d 1
H H11 0.515632 0.326863 0.712024 0.057 Uiso calc 1
N N2 0.2534(3) 0.3807(3) -0.0063(5) 0.0589(9) Uani d 1
N N3 0.3723(3) 0.3846(2) 0.0764(5) 0.0507(8) Uani d 1
Se Se1 0.14713(4) 0.36506(3) 0.22008(7) 0.05959(17) Uani d 1
Cl Cl12 0.96352(11) 0.37587(10) 0.6907(2) 0.0761(4) Uani d 1

loop_
_atom_site_aniso_label
_atom_site_aniso_U_11
_atom_site_aniso_U_22
_atom_site_aniso_U_33
_atom_site_aniso_U_12
_atom_site_aniso_U_13
_atom_site_aniso_U_23
C4 0.048(2) 0.033(2) 0.0305(17) -0.0043(16) 0.0080(15) -0.0008(15)
C5 0.053(2) 0.057(2) 0.039(2) -0.006(2) 0.0058(18) -0.0015(19)
C6 0.043(2) 0.0322(19) 0.0322(18) -0.0001(15) 0.0058(15) -0.0028(14)
C7 0.048(2) 0.051(2) 0.035(2) -0.0035(19) 0.0031(17) 0.0054(17)
C8 0.040(2) 0.060(3) 0.048(2) -0.0045(19) 0.0066(18) 0.0065(19)
C9 0.043(2) 0.052(3) 0.046(2) 0.0072(19) 0.0002(18) -0.0043(18)
C10 0.058(3) 0.057(3) 0.038(2) 0.010(2) -0.0018(19) 0.0077(18)
C11 0.049(2) 0.054(3) 0.040(2) 0.0010(18) 0.0113(18) 0.0072(17)
N2 0.050(2) 0.083(3) 0.0423(19) -0.0076(18) -0.0005(16) 0.0051(17)
N3 0.044(2) 0.072(2) 0.0366(17) -0.0066(17) 0.0060(14) 0.0065(15)
Se1 0.0458(3) 0.0782(3) 0.0553(3) -0.0081(2) 0.00855(19) -0.0042(2)
Cl12 0.0480(7) 0.1104(10) 0.0663(7) 0.0161(6) -0.0065(5) 0.0029(7)

loop_
_atom_type_symbol
_atom_type_description
_atom_type_scat_dispersion_real
_atom_type_scat_dispersion_imag
_atom_type_scat_source
C C 0.0033 0.0016 'International Tables Vol C Tables 4.2.6.8 and 6.1.1.4'
H H 0.0000 0.0000 'International Tables Vol C Tables 4.2.6.8 and 6.1.1.4'
N N 0.0061 0.0033 'International Tables Vol C Tables 4.2.6.8 and 6.1.1.4'
Se Se -0.0929 2.2259 'International Tables Vol C Tables 4.2.6.8 and 6.1.1.4'
Cl Cl 0.1484 0.1585 'International Tables Vol C Tables 4.2.6.8 and 6.1.1.4'

loop_
_geom_angle_atom_site_label_1
_geom_angle_atom_site_label_2
_geom_angle_atom_site_label_3
_geom_angle
C5 C4 N3 113.1(3)
C5 C4 C6 128.6(3)
N3 C4 C6 118.3(3)
C4 C5 Se1 111.9(3)
C4 C5 H5 124.0
Se1 C5 H5 124.0
C11 C6 C7 117.5(3)
C11 C6 C4 121.6(3)
C7 C6 C4 120.9(3)
C8 C7 C6 122.2(3)
C8 C7 H7 118.9
C6 C7 H7 118.9
C7 C8 C9 118.2(3)
C7 C8 H8 120.9
C9 C8 H8 120.9
C10 C9 C8 121.1(4)
C10 C9 Cl12 119.7(3)
C8 C9 Cl12 119.2(3)
C11 C10 C9 119.6(4)
C11 C10 H10 120.2
C9 C10 H10 120.2
C10 C11 C6 121.4(4)
C10 C11 H11 119.3
C6 C11 H11 119.3
N3 N2 Se1 111.0(2)
N2 N3 C4 117.6(3)
C5 Se1 N2 86.42(16)

loop_
_geom_bond_atom_site_label_1
_geom_bond_atom_site_label_2
_geom_bond_distance
C4 C5 1.353(5)
C4 N3 1.381(4)
C4 C6 1.454(5)
C5 Se1 1.795(4)
C5 H5 0.9300
C6 C11 1.380(5)
C6 C7 1.390(5)
C7 C8 1.376(5)
C7 H7 0.9300
C8 C9 1.376(5)
C8 H8 0.9300
C9 C10 1.372(5)
C9 Cl12 1.742(4)
C10 C11 1.371(5)
C10 H10 0.9300
C11 H11 0.9300
N2 N3 1.265(4)
N2 Se1 1.857(3)

loop_
_geom_hbond_atom_site_label_D
_geom_hbond_atom_site_label_H
_geom_hbond_atom_site_label_A
_geom_hbond_site_symmetry_A
_geom_hbond_distance_DH
_geom_hbond_distance_HA
_geom_hbond_distance_DA
_geom_hbond_angle_DHA
_geom_hbond_publ_flag
C5 H5 N2 1_556 0.93 2.62 3.528(5) 164.0 yes

loop_
_geom_torsion_atom_site_label_1
_geom_torsion_atom_site_label_2
_geom_torsion_atom_site_label_3
_geom_torsion_atom_site_label_4
_geom_torsion
N3 C4 C5 Se1 0.5(4)
C6 C4 C5 Se1 -178.7(3)
C5 C4 C6 C11 16.3(6)
N3 C4 C6 C11 -162.8(3)
C5 C4 C6 C7 -165.0(4)
N3 C4 C6 C7 15.9(5)
C11 C6 C7 C8 1.4(5)
C4 C6 C7 C8 -177.4(3)
C6 C7 C8 C9 -0.2(6)
C7 C8 C9 C10 -0.8(6)
C7 C8 C9 Cl12 179.3(3)
C8 C9 C10 C11 0.5(6)
Cl12 C9 C10 C11 -179.6(3)
C9 C10 C11 C6 0.7(6)
C7 C6 C11 C10 -1.6(5)
C4 C6 C11 C10 177.1(3)
Se1 N2 N3 C4 0.1(4)
C5 C4 N3 N2 -0.4(5)
C6 C4 N3 N2 178.9(3)
C4 C5 Se1 N2 -0.3(3)
N3 N2 Se1 C5 0.1(3)

_cod_database_fobs_code 1549173
